data_7211905
loop_
_publ_author_name
'Yi, Zhihui'
'Yu, Xiaoyang'
'Xia, Wujiong'
'Zhao, Liyan'
'Yang, Chao'
'Chen, Qian'
'Wang, XiaoLin'
'Xu, Xianzhu'
'Zhang, Xiao'

_publ_section_title
;
 Influence of the steric hindrance of organic amines on the supramolecular
 network based on polyoxovanadates
;
_journal_issue 1
_journal_name_full CrystEngComm
_journal_page_first 242
_journal_paper_doi 10.1039/b916793p
_journal_volume 12
_journal_year 2010
_chemical_formula_sum 'C12 H54 Cl Co2 N12 O38 V15'
_chemical_formula_weight 1892.08
_chemical_name_systematic
;
?
;
_space_group_IT_number 194
_symmetry_cell_setting hexagonal
_symmetry_space_group_name_Hall '-P 6c 2c'
_symmetry_space_group_name_H-M 'P 63/m m c'
_atom_sites_solution_primary direct
_atom_sites_solution_secondary difmap
_audit_creation_method SHELXL-97
_cell_angle_alpha 90.00
_cell_angle_beta 90.00
_cell_angle_gamma 120.00
_cell_formula_units_Z 2
_cell_length_a 12.1200(17)
_cell_length_b 12.1200(17)
_cell_length_c 22.053(4)
_cell_measurement_reflns_used 16135
_cell_measurement_temperature 293(2)
_cell_measurement_theta_max 27.47
_cell_measurement_theta_min 3.36
_cell_volume 2805.5(8)
_computing_cell_refinement RAPID-AUTO
_computing_data_collection 'RAPID-AUTO (Rigaku, 1998)'
_computing_data_reduction RAPID-AUTO
_computing_structure_refinement 'SHELXL-97 (Sheldrick, 1997)'
_computing_structure_solution 'SHELXS-97 (Sheldrick, 1990)'
_diffrn_ambient_temperature 293(2)
_diffrn_detector_area_resol_mean 10
_diffrn_measured_fraction_theta_full 0.997
_diffrn_measured_fraction_theta_max 0.997
_diffrn_measurement_device_type RAXIS-RAPID
_diffrn_measurement_method '\w scans'
_diffrn_radiation_monochromator graphite
_diffrn_radiation_source 'fine-focus sealed tube'
_diffrn_radiation_type MoK\a
_diffrn_radiation_wavelength 0.71073
_diffrn_reflns_av_R_equivalents 0.0703
_diffrn_reflns_av_sigmaI/netI 0.0270
_diffrn_reflns_limit_h_max 15
_diffrn_reflns_limit_h_min -15
_diffrn_reflns_limit_k_max 15
_diffrn_reflns_limit_k_min -15
_diffrn_reflns_limit_l_max 24
_diffrn_reflns_limit_l_min -28
_diffrn_reflns_number 22189
_diffrn_reflns_theta_full 27.47
_diffrn_reflns_theta_max 27.47
_diffrn_reflns_theta_min 3.36
_exptl_absorpt_coefficient_mu 3.090
_exptl_absorpt_correction_T_max 0.7902
_exptl_absorpt_correction_T_min 0.6543
_exptl_absorpt_correction_type empirical
_exptl_absorpt_process_details '(ABSCOR; Higashi, 1995)'
_exptl_crystal_colour black
_exptl_crystal_density_diffrn 2.240
_exptl_crystal_density_method 'not measured'
_exptl_crystal_description block
_exptl_crystal_F_000 1860
_exptl_crystal_size_max 0.15
_exptl_crystal_size_mid 0.14
_exptl_crystal_size_min 0.08
_refine_diff_density_max 2.390
_refine_diff_density_min -1.251
_refine_diff_density_rms 0.201
_refine_ls_extinction_coef 0.0010(9)
_refine_ls_extinction_expression Fc^*^=kFc[1+0.001xFc^2^\l^3^/sin(2\q)]^-1/4^
_refine_ls_extinction_method SHELXL
_refine_ls_goodness_of_fit_ref 1.055
_refine_ls_matrix_type full
_refine_ls_number_parameters 91
_refine_ls_number_reflns 1264
_refine_ls_number_restraints 0
_refine_ls_restrained_S_all 1.055
_refine_ls_R_factor_all 0.0877
_refine_ls_R_factor_gt 0.0788
_refine_ls_shift/su_max 0.002
_refine_ls_shift/su_mean 0.000
_refine_ls_structure_factor_coef Fsqd
_refine_ls_weighting_details 'calc w=1/[\s^2^(Fo^2^)+(0.1565P)^2^+15.1187P] where P=(Fo^2^+2Fc^2^)/3'
_refine_ls_weighting_scheme calc
_refine_ls_wR_factor_gt 0.2300
_refine_ls_wR_factor_ref 0.2403
_reflns_number_gt 1059
_reflns_number_total 1264
_reflns_threshold_expression >2sigma(I)
_cod_data_source_file b916793p.txt
_cod_data_source_block p31c
_cod_depositor_comments
;
The following automatic conversions were performed:

'_symmetry_cell_setting' value 'Hexagonal' changed to 'hexagonal'
according to /home/saulius/struct/CIF-dictionaries/cif_core.dic
dictionary named 'cif_core.dic' version 2.4.2 from 2011-04-26.

Automatic conversion script
Id: cif_fix_values 1891 2012-01-12 08:04:46Z andrius 
;
_cod_original_sg_symbol_H-M P6(3)/mmc
_cod_database_code 7211905

loop_
_symmetry_equiv_pos_as_xyz
'x, y, z'
'x-y, x, z+1/2'
'-y, x-y, z'
'-x, -y, z+1/2'
'-x+y, -x, z'
'y, -x+y, z+1/2'
'-y, -x, -z+1/2'
'x-y, -y, -z'
'x, x-y, -z+1/2'
'y, x, -z'
'-x+y, y, -z+1/2'
'-x, -x+y, -z'
'-x, -y, -z'
'-x+y, -x, -z-1/2'
'y, -x+y, -z'
'x, y, -z-1/2'
'x-y, x, -z'
'-y, x-y, -z-1/2'
'y, x, z-1/2'
'-x+y, y, z'
'-x, -x+y, z-1/2'
'-y, -x, z'
'x-y, -y, z-1/2'
'x, x-y, z'

loop_
_atom_site_label
_atom_site_type_symbol
_atom_site_fract_x
_atom_site_fract_y
_atom_site_fract_z
_atom_site_U_iso_or_equiv
_atom_site_adp_type
_atom_site_occupancy
_atom_site_symmetry_multiplicity
_atom_site_calc_flag
_atom_site_refinement_flags
_atom_site_disorder_assembly
_atom_site_disorder_group
V1 V 0.48950(12) 0.51050(12) 0.2500 0.0534(8) Uani 1 4 d S . .
V2 V 0.63102(18) 0.81551(9) 0.17249(9) 0.0618(7) Uani 1 2 d S . .
V3 V 0.43117(7) 0.56883(7) 0.12618(6) 0.0363(5) Uani 1 2 d S . .
Co1 Co 0.3333 0.6667 0.57679(7) 0.0241(5) Uani 1 6 d S . .
Cl1 Cl 0.3333 0.6667 0.2500 0.0471(14) Uani 1 12 d S . .
C1 C 0.2044(5) 0.7956(5) 0.6136(5) 0.047(2) Uani 1 2 d S . .
C2 C 0.2010(5) 0.7990(5) 0.5451(5) 0.047(2) Uani 1 2 d S A .
N1 N 0.2042(10) 0.6746(11) 0.6266(4) 0.037(2) Uani 0.50 1 d P A -1
N2 N 0.2074(9) 0.6807(9) 0.5255(4) 0.0300(19) Uani 0.50 1 d P A -1
O1 O 0.5663(5) 0.6390(6) 0.1852(2) 0.0542(15) Uani 1 1 d . . .
O2 O 0.4839(6) 0.7420(3) 0.1110(2) 0.0383(14) Uani 1 2 d S . .
O3 O 0.4794(3) 0.5206(3) 0.0692(3) 0.058(2) Uani 1 2 d S . .
O4 O 0.6965(12) 0.8483(6) 0.2500 0.073(4) Uani 1 4 d S . .
O5 O 0.7538(9) 0.8769(4) 0.1297(4) 0.089(4) Uani 1 2 d S . .
O6 O 0.5660(6) 0.4340(6) 0.2500 0.106(7) Uani 1 4 d S . .
O1W O 0.0000 0.0000 0.4318(19) 0.171(15) Uani 1 6 d S . .

loop_
_atom_site_aniso_label
_atom_site_aniso_U_11
_atom_site_aniso_U_22
_atom_site_aniso_U_33
_atom_site_aniso_U_23
_atom_site_aniso_U_13
_atom_site_aniso_U_12
V1 0.0894(17) 0.0894(17) 0.0189(10) 0.000 0.000 0.0729(18)
V2 0.0358(10) 0.0920(14) 0.0389(10) 0.0046(4) 0.0092(7) 0.0179(5)
V3 0.0575(9) 0.0575(9) 0.0143(7) 0.0000(2) 0.0000(2) 0.0440(9)
Co1 0.0292(7) 0.0292(7) 0.0140(8) 0.000 0.000 0.0146(3)
Cl1 0.056(2) 0.056(2) 0.030(2) 0.000 0.000 0.0279(11)
C1 0.055(5) 0.055(5) 0.047(5) -0.007(2) 0.007(2) 0.038(5)
C2 0.055(5) 0.055(5) 0.048(5) 0.002(2) -0.002(2) 0.040(5)
N1 0.039(5) 0.040(6) 0.028(5) 0.005(4) 0.007(4) 0.018(5)
N2 0.038(5) 0.034(5) 0.022(4) -0.003(4) -0.006(4) 0.021(4)
O1 0.057(3) 0.100(5) 0.025(2) 0.006(2) -0.003(2) 0.054(3)
O2 0.041(3) 0.050(3) 0.021(3) 0.0025(12) 0.005(2) 0.0207(17)
O3 0.099(5) 0.099(5) 0.017(3) -0.0010(12) 0.0010(12) 0.081(6)
O4 0.056(7) 0.120(9) 0.021(4) 0.000 0.000 0.028(3)
O5 0.040(4) 0.144(9) 0.049(5) 0.0084(19) 0.017(4) 0.020(2)
O6 0.199(17) 0.199(17) 0.025(5) 0.000 0.000 0.179(18)
O1W 0.130(14) 0.130(14) 0.25(5) 0.000 0.000 0.065(7)

loop_
_atom_type_symbol
_atom_type_description
_atom_type_scat_dispersion_real
_atom_type_scat_dispersion_imag
_atom_type_scat_source
C C 0.0033 0.0016 'International Tables Vol C Tables 4.2.6.8 and 6.1.1.4'
H H 0.0000 0.0000 'International Tables Vol C Tables 4.2.6.8 and 6.1.1.4'
Cl Cl 0.1484 0.1585 'International Tables Vol C Tables 4.2.6.8 and 6.1.1.4'
Co Co 0.3494 0.9721 'International Tables Vol C Tables 4.2.6.8 and 6.1.1.4'
N N 0.0061 0.0033 'International Tables Vol C Tables 4.2.6.8 and 6.1.1.4'
O O 0.0106 0.0060 'International Tables Vol C Tables 4.2.6.8 and 6.1.1.4'
V V 0.3005 0.5294 'International Tables Vol C Tables 4.2.6.8 and 6.1.1.4'

loop_
_geom_angle_atom_site_label_1
_geom_angle_atom_site_label_2
_geom_angle_atom_site_label_3
_geom_angle
_geom_angle_site_symmetry_1
_geom_angle_site_symmetry_3
O6 V1 O1 105.97(16) . .
O6 V1 O1 105.97(16) . 22_665
O1 V1 O1 78.3(3) . 22_665
O6 V1 O1 105.97(16) . 16_556
O1 V1 O1 93.0(3) . 16_556
O1 V1 O1 148.1(3) 22_665 16_556
O6 V1 O1 105.97(16) . 7_665
O1 V1 O1 148.1(3) . 7_665
O1 V1 O1 93.0(3) 22_665 7_665
O1 V1 O1 78.3(3) 16_556 7_665
O6 V1 V3 114.15(5) . .
O1 V1 V3 39.26(16) . .
O1 V1 V3 39.26(16) 22_665 .
O1 V1 V3 123.31(18) 16_556 .
O1 V1 V3 123.31(18) 7_665 .
O6 V1 V3 114.15(5) . 16_556
O1 V1 V3 123.31(18) . 16_556
O1 V1 V3 123.31(18) 22_665 16_556
O1 V1 V3 39.26(16) 16_556 16_556
O1 V1 V3 39.26(16) 7_665 16_556
V3 V1 V3 131.70(10) . 16_556
O5 V2 O4 104.3(5) . .
O5 V2 O1 112.09(16) . 24_565
O4 V2 O1 89.8(2) . 24_565
O5 V2 O1 112.10(16) . .
O4 V2 O1 89.8(2) . .
O1 V2 O1 134.4(3) 24_565 .
O5 V2 O2 102.5(4) . .
O4 V2 O2 153.2(4) . .
O1 V2 O2 80.11(16) 24_565 .
O1 V2 O2 80.11(16) . .
O5 V2 V3 111.8(3) . 3_665
O4 V2 V3 126.1(2) . 3_665
O1 V2 V3 40.20(15) 24_565 3_665
O1 V2 V3 110.74(17) . 3_665
O2 V2 V3 39.93(6) . 3_665
O5 V2 V3 111.8(3) . .
O4 V2 V3 126.1(2) . .
O1 V2 V3 110.74(17) 24_565 .
O1 V2 V3 40.20(15) . .
O2 V2 V3 39.93(6) . .
V3 V2 V3 74.64(7) 3_665 .
O3 V3 O2 106.3(2) . 5_565
O3 V3 O2 106.3(2) . .
O2 V3 O2 92.6(4) 5_565 .
O3 V3 O1 107.7(2) . .
O2 V3 O1 145.5(2) 5_565 .
O2 V3 O1 83.6(3) . .
O3 V3 O1 107.7(2) . 22_665
O2 V3 O1 83.6(3) 5_565 22_665
O2 V3 O1 145.5(2) . 22_665
O1 V3 O1 80.6(4) . 22_665
O3 V3 V2 112.10(5) . .
O2 V3 V2 128.10(19) 5_565 .
O2 V3 V2 44.18(19) . .
O1 V3 V2 39.45(19) . .
O1 V3 V2 114.87(17) 22_665 .
O3 V3 V2 112.10(5) . 5_565
O2 V3 V2 44.18(19) 5_565 5_565
O2 V3 V2 128.10(19) . 5_565
O1 V3 V2 114.87(17) . 5_565
O1 V3 V2 39.45(19) 22_665 5_565
V2 V3 V2 134.55(8) . 5_565
O3 V3 V1 117.0(2) . .
O2 V3 V1 115.78(18) 5_565 .
O2 V3 V1 115.78(18) . .
O1 V3 V1 40.41(18) . .
O1 V3 V1 40.41(18) 22_665 .
V2 V3 V1 75.58(4) . .
V2 V3 V1 75.58(4) 5_565 .
N1 Co1 N1 53.5(6) 20 3_665
N1 Co1 N1 44.2(7) 20 5_565
N1 Co1 N1 91.5(4) 3_665 5_565
N1 Co1 N1 91.5(4) 20 24_565
N1 Co1 N1 44.2(7) 3_665 24_565
N1 Co1 N1 111.4(6) 5_565 24_565
N1 Co1 N1 111.4(6) 20 .
N1 Co1 N1 91.5(4) 3_665 .
N1 Co1 N1 91.5(4) 5_565 .
N1 Co1 N1 53.5(6) 24_565 .
N1 Co1 N1 91.5(4) 20 22_665
N1 Co1 N1 111.4(6) 3_665 22_665
N1 Co1 N1 53.5(6) 5_565 22_665
N1 Co1 N1 91.5(4) 24_565 22_665
N1 Co1 N1 44.2(7) . 22_665
N1 Co1 N2 133.2(5) 20 22_665
N1 Co1 N2 173.2(4) 3_665 22_665
N1 Co1 N2 94.0(4) 5_565 22_665
N1 Co1 N2 129.6(4) 24_565 22_665
N1 Co1 N2 84.5(4) . 22_665
N1 Co1 N2 69.2(4) 22_665 22_665
N1 Co1 N2 173.2(4) 20 .
N1 Co1 N2 133.2(5) 3_665 .
N1 Co1 N2 129.6(4) 5_565 .
N1 Co1 N2 94.0(4) 24_565 .
N1 Co1 N2 69.2(4) . .
N1 Co1 N2 84.5(4) 22_665 .
N2 Co1 N2 40.2(6) 22_665 .
N1 Co1 N2 129.6(4) 20 24_565
N1 Co1 N2 84.5(4) 3_665 24_565
N1 Co1 N2 173.2(4) 5_565 24_565
N1 Co1 N2 69.2(4) 24_565 24_565
N1 Co1 N2 94.0(4) . 24_565
N1 Co1 N2 133.2(4) 22_665 24_565
N2 Co1 N2 90.4(4) 22_665 24_565
N2 Co1 N2 56.4(6) . 24_565
N1 Co1 N2 84.5(4) 20 5_565
N1 Co1 N2 129.6(4) 3_665 5_565
N1 Co1 N2 69.2(4) 5_565 5_565
N1 Co1 N2 173.2(4) 24_565 5_565
N1 Co1 N2 133.2(4) . 5_565
N1 Co1 N2 94.0(4) 22_665 5_565
N2 Co1 N2 56.4(6) 22_665 5_565
N2 Co1 N2 90.4(4) . 5_565
N2 Co1 N2 109.4(5) 24_565 5_565
N1 Co1 N2 94.0(4) 20 3_665
N1 Co1 N2 69.2(4) 3_665 3_665
N1 Co1 N2 133.2(4) 5_565 3_665
N1 Co1 N2 84.5(4) 24_565 3_665
N1 Co1 N2 129.6(5) . 3_665
N1 Co1 N2 173.2(4) 22_665 3_665
N2 Co1 N2 109.4(5) 22_665 3_665
N2 Co1 N2 90.4(4) . 3_665
N2 Co1 N2 40.2(6) 24_565 3_665
N2 Co1 N2 90.4(4) 5_565 3_665
N1 Co1 N2 69.2(4) 20 20
N1 Co1 N2 94.0(4) 3_665 20
N1 Co1 N2 84.5(4) 5_565 20
N1 Co1 N2 133.2(4) 24_565 20
N1 Co1 N2 173.2(4) . 20
N1 Co1 N2 129.6(5) 22_665 20
N2 Co1 N2 90.4(4) 22_665 20
N2 Co1 N2 109.4(5) . 20
N2 Co1 N2 90.4(4) 24_565 20
N2 Co1 N2 40.2(6) 5_565 20
N2 Co1 N2 56.4(6) 3_665 20
N1 C1 N1 59.0(9) 22_665 .
N1 C1 C2 103.4(7) 22_665 .
N1 C1 C2 103.4(7) . .
C1 C2 N2 104.0(7) . .
C1 C2 N2 104.0(7) . 22_665
N2 C2 N2 52.4(8) . 22_665
C1 N1 Co1 109.4(6) . .
C2 N2 Co1 108.7(6) . .
V2 O1 V3 100.4(2) . .
V2 O1 V1 139.8(3) . .
V3 O1 V1 100.3(3) . .
V3 O2 V3 140.0(3) 3_665 .
V3 O2 V2 95.90(19) 3_665 .
V3 O2 V2 95.90(19) . .
V2 O4 V2 136.2(7) 16_556 .

loop_
_geom_bond_atom_site_label_1
_geom_bond_atom_site_label_2
_geom_bond_distance
_geom_bond_site_symmetry_2
V1 O6 1.607(13) .
V1 O1 1.972(6) .
V1 O1 1.972(6) 22_665
V1 O1 1.972(6) 16_556
V1 O1 1.972(6) 7_665
V1 V3 2.9925(17) .
V1 V3 2.9926(17) 16_556
V2 O5 1.597(8) .
V2 O4 1.842(5) .
V2 O1 1.895(7) 24_565
V2 O1 1.895(7) .
V2 O2 2.055(7) .
V2 V3 2.9337(17) 3_665
V2 V3 2.9338(17) .
V3 O3 1.614(6) .
V3 O2 1.893(2) 5_565
V3 O2 1.893(2) .
V3 O1 1.925(5) .
V3 O1 1.925(5) 22_665
V3 V2 2.9338(17) 5_565
Co1 N1 1.952(10) 20
Co1 N1 1.952(10) 3_665
Co1 N1 1.953(10) 5_565
Co1 N1 1.953(10) 24_565
Co1 N1 1.953(10) .
Co1 N1 1.953(10) 22_665
Co1 N2 1.974(9) 22_665
Co1 N2 1.974(9) .
Co1 N2 1.974(9) 24_565
Co1 N2 1.974(9) 5_565
Co1 N2 1.974(9) 3_665
Co1 N2 1.974(9) 20
C1 N1 1.493(14) 22_665
C1 N1 1.493(14) .
C1 C2 1.511(15) .
C2 N2 1.536(13) .
C2 N2 1.536(13) 22_665
O2 V3 1.893(2) 3_665
O4 V2 1.842(5) 16_556
